data_7031231
loop_
_publ_author_name
'Yasuda, Ryoga'
'Iwasa, Kentaro'
'Niikura, Fumiya'
'Seino, Hidetake'
'Mizobe, Yasushi'

_publ_section_title
;
 A molybdenum complex bearing a tetraphosphine ligand as a precursor for
 heterobimetallic complexes.
;
_journal_issue 24
_journal_name_full 'Dalton transactions (Cambridge, England : 2003)'
_journal_page_first 9344
_journal_page_last 9355
_journal_paper_doi 10.1039/c4dt00581c
_journal_volume 43
_journal_year 2014
_chemical_formula_moiety 'C61 H63 Cl2 Ir Mo P4'
_chemical_formula_sum 'C61 H63 Cl2 Ir Mo P4'
_chemical_formula_weight 1279.13
_space_group_IT_number 14
_symmetry_cell_setting monoclinic
_symmetry_Int_Tables_number 14
_symmetry_space_group_name_Hall '-P 2ybc'
_symmetry_space_group_name_H-M 'P 1 21/c 1'
_atom_sites_solution_hydrogens geom
_atom_sites_solution_primary heavy
_atom_sites_solution_secondary difmap
_cell_angle_alpha 90.0000
_cell_angle_beta 104.9586(5)
_cell_angle_gamma 90.0000
_cell_formula_units_Z 4
_cell_length_a 16.1023(5)
_cell_length_b 19.8797(5)
_cell_length_c 17.3276(5)
_cell_measurement_reflns_used 16095
_cell_measurement_temperature 113
_cell_measurement_theta_max 27.88
_cell_measurement_theta_min 3.04
_cell_volume 5358.8(3)
_computing_cell_refinement CrystalClear
_computing_data_collection 'CrystalClear (Rigaku Corp., 2000)'
_computing_data_reduction CrystalClear
_computing_molecular_graphics 'CrystalStructure 4.0'
_computing_publication_material 'CrystalStructure 4.0 (Rigaku, 2010)'
_computing_structure_refinement 'CRYSTALS (Carruthers, et al., 1999)'
_computing_structure_solution 'DIRDIF99-PATTY (Gould, et al., 1999)'
_diffrn_ambient_temperature 113
_diffrn_detector_area_resol_mean 7.314
_diffrn_measured_fraction_theta_full 0.999
_diffrn_measured_fraction_theta_max 0.999
_diffrn_measurement_device_type 'Rigaku Mercury70'
_diffrn_measurement_method \w
_diffrn_radiation_type 'Mo K\a'
_diffrn_radiation_wavelength 0.71070
_diffrn_reflns_av_R_equivalents 0.0441
_diffrn_reflns_limit_h_max 21
_diffrn_reflns_limit_h_min -21
_diffrn_reflns_limit_k_max 26
_diffrn_reflns_limit_k_min -26
_diffrn_reflns_limit_l_max 22
_diffrn_reflns_limit_l_min -22
_diffrn_reflns_number 64599
_diffrn_reflns_theta_full 27.88
_diffrn_reflns_theta_max 27.88
_diffrn_standards_number 0
_exptl_absorpt_coefficient_mu 2.980
_exptl_absorpt_correction_T_max 0.862
_exptl_absorpt_correction_T_min 0.560
_exptl_absorpt_correction_type multi-scan
_exptl_absorpt_process_details 'REQAB (Rigaku, 1998)'
_exptl_crystal_colour orange
_exptl_crystal_density_diffrn 1.585
_exptl_crystal_density_method 'not measured'
_exptl_crystal_description platelet
_exptl_crystal_F_000 2568.00
_exptl_crystal_size_max 0.400
_exptl_crystal_size_mid 0.200
_exptl_crystal_size_min 0.050
_refine_diff_density_max 3.720
_refine_diff_density_min -1.110
_refine_ls_extinction_method none
_refine_ls_goodness_of_fit_ref 1.047
_refine_ls_hydrogen_treatment constr
_refine_ls_number_parameters 685
_refine_ls_number_reflns 12761
_refine_ls_number_restraints 0
_refine_ls_R_factor_gt 0.0311
_refine_ls_shift/su_max 0.000
_refine_ls_structure_factor_coef Fsqd
_refine_ls_weighting_details 'w = 1/[0.0010Fo^2^ + 0.3500\s(Fo^2^) + 0.0300]/(4Fo^2^)'
_refine_ls_weighting_scheme calc
_refine_ls_wR_factor_ref 0.1034
_reflns_number_gt 10559
_reflns_number_total 12761
_reflns_threshold_expression F^2^>2.0\s(F^2^)
_cod_data_source_file c4dt00581c2.cif
_cod_data_source_block '_[CpMoH(P4)IrCl2Cp*]'
_cod_database_code 7031231

loop_
_symmetry_equiv_pos_site_id
_symmetry_equiv_pos_as_xyz
1 +X,+Y,+Z
2 -X,1/2+Y,1/2-Z
3 -X,-Y,-Z
4 +X,1/2-Y,1/2+Z

loop_
_atom_site_label
_atom_site_type_symbol
_atom_site_fract_x
_atom_site_fract_y
_atom_site_fract_z
_atom_site_U_iso_or_equiv
_atom_site_adp_type
_atom_site_occupancy
_atom_site_symmetry_multiplicity
_atom_site_calc_flag
_atom_site_refinement_flags
Ir(1) Ir 0.648550(10) 0.192980(10) 0.284900(10) 0.01293(4) Uani 1.0 4 d .
Mo(1) Mo 0.15419(2) 0.186040(10) 0.17652(2) 0.01454(8) Uani 1.0 4 d .
Cl(1) Cl 0.57887(6) 0.11936(4) 0.35733(5) 0.0207(2) Uani 1.0 4 d .
Cl(2) Cl 0.59638(6) 0.12235(4) 0.16947(5) 0.0202(2) Uani 1.0 4 d .
P(1) P 0.18896(5) 0.28260(4) 0.26008(5) 0.0167(2) Uani 1.0 4 d .
P(2) P 0.18669(6) 0.13921(4) 0.30630(5) 0.0165(2) Uani 1.0 4 d .
P(3) P 0.28232(5) 0.12572(4) 0.17911(5) 0.0146(2) Uani 1.0 4 d .
P(4) P 0.52207(5) 0.25379(4) 0.25271(5) 0.01302(19) Uani 1.0 4 d .
C(1) C 0.2606(3) 0.26266(18) 0.3601(2) 0.0214(9) Uani 1.0 4 d .
C(2) C 0.2228(3) 0.20070(18) 0.3897(2) 0.0223(9) Uani 1.0 4 d .
C(3) C 0.2745(2) 0.07727(16) 0.32639(19) 0.0154(8) Uani 1.0 4 d .
C(4) C 0.2965(3) 0.03647(17) 0.3944(2) 0.0201(9) Uani 1.0 4 d .
C(5) C 0.3650(3) -0.00747(17) 0.4058(2) 0.0241(9) Uani 1.0 4 d .
C(6) C 0.4129(3) -0.01118(17) 0.3488(2) 0.0227(9) Uani 1.0 4 d .
C(7) C 0.3905(3) 0.02814(17) 0.2809(2) 0.0221(9) Uani 1.0 4 d .
C(8) C 0.3204(3) 0.07204(16) 0.26848(19) 0.0168(8) Uani 1.0 4 d .
C(9) C 0.3849(2) 0.16560(17) 0.1750(2) 0.0171(8) Uani 1.0 4 d .
C(10) C 0.4186(2) 0.21147(17) 0.2462(2) 0.0167(8) Uani 1.0 4 d .
C(11) C 0.2366(3) 0.35662(17) 0.2251(3) 0.0209(9) Uani 1.0 4 d .
C(12) C 0.2001(3) 0.37710(19) 0.1462(3) 0.0266(10) Uani 1.0 4 d .
C(13) C 0.2300(3) 0.43489(19) 0.1153(3) 0.0310(11) Uani 1.0 4 d .
C(14) C 0.2958(3) 0.4724(2) 0.1648(3) 0.0346(12) Uani 1.0 4 d .
C(15) C 0.3322(3) 0.45305(19) 0.2429(3) 0.0339(12) Uani 1.0 4 d .
C(16) C 0.3029(3) 0.39512(18) 0.2725(3) 0.0250(10) Uani 1.0 4 d .
C(17) C 0.1030(3) 0.32559(18) 0.2954(2) 0.0187(9) Uani 1.0 4 d .
C(18) C 0.1122(3) 0.3916(2) 0.3245(3) 0.0254(10) Uani 1.0 4 d .
C(19) C 0.0495(3) 0.4208(2) 0.3567(3) 0.0306(11) Uani 1.0 4 d .
C(20) C -0.0233(3) 0.3846(3) 0.3598(3) 0.0303(11) Uani 1.0 4 d .
C(21) C -0.0324(3) 0.3194(3) 0.3325(3) 0.0319(11) Uani 1.0 4 d .
C(22) C 0.0298(3) 0.2900(2) 0.2999(3) 0.0246(10) Uani 1.0 4 d .
C(23) C 0.1065(3) 0.0890(2) 0.3410(2) 0.0247(10) Uani 1.0 4 d .
C(24) C 0.0637(3) 0.1115(3) 0.3963(3) 0.0369(12) Uani 1.0 4 d .
C(25) C 0.0061(3) 0.0693(4) 0.4214(3) 0.0507(16) Uani 1.0 4 d .
C(26) C -0.0089(3) 0.0054(3) 0.3912(3) 0.0499(15) Uani 1.0 4 d .
C(27) C 0.0322(3) -0.0171(3) 0.3369(3) 0.0458(14) Uani 1.0 4 d .
C(28) C 0.0899(3) 0.0240(3) 0.3108(3) 0.0368(12) Uani 1.0 4 d .
C(29) C 0.2726(3) 0.06280(17) 0.0991(2) 0.0178(8) Uani 1.0 4 d .
C(30) C 0.2202(3) 0.00696(17) 0.0986(2) 0.0217(9) Uani 1.0 4 d .
C(31) C 0.2051(3) -0.04013(19) 0.0372(3) 0.0289(10) Uani 1.0 4 d .
C(32) C 0.2438(3) -0.03208(19) -0.0254(3) 0.0284(10) Uani 1.0 4 d .
C(33) C 0.2959(3) 0.0232(2) -0.0257(3) 0.0285(10) Uani 1.0 4 d .
C(34) C 0.3098(3) 0.07027(18) 0.0353(2) 0.0220(9) Uani 1.0 4 d .
C(35) C 0.5018(3) 0.29915(16) 0.1586(2) 0.0143(8) Uani 1.0 4 d .
C(36) C 0.4263(3) 0.33682(17) 0.1307(2) 0.0179(8) Uani 1.0 4 d .
C(37) C 0.4118(3) 0.36990(17) 0.0574(2) 0.0190(8) Uani 1.0 4 d .
C(38) C 0.4717(3) 0.36581(17) 0.01245(19) 0.0189(8) Uani 1.0 4 d .
C(39) C 0.5457(3) 0.32883(17) 0.0396(2) 0.0193(9) Uani 1.0 4 d .
C(40) C 0.5601(3) 0.29479(17) 0.1122(2) 0.0167(8) Uani 1.0 4 d .
C(41) C 0.5191(2) 0.31646(16) 0.3284(2) 0.0142(8) Uani 1.0 4 d .
C(42) C 0.5323(3) 0.38532(17) 0.3195(2) 0.0209(9) Uani 1.0 4 d .
C(43) C 0.5344(3) 0.42966(18) 0.3821(3) 0.0264(10) Uani 1.0 4 d .
C(44) C 0.5212(3) 0.40602(18) 0.4539(3) 0.0240(9) Uani 1.0 4 d .
C(45) C 0.5065(3) 0.33821(18) 0.4627(2) 0.0218(9) Uani 1.0 4 d .
C(46) C 0.5064(3) 0.29388(17) 0.4010(2) 0.0183(8) Uani 1.0 4 d .
C(47) C 0.0144(3) 0.2231(3) 0.1094(3) 0.0293(10) Uani 1.0 4 d .
C(48) C 0.0084(3) 0.1614(3) 0.1475(3) 0.0316(11) Uani 1.0 4 d .
C(49) C 0.0504(3) 0.1113(3) 0.1123(3) 0.0361(11) Uani 1.0 4 d .
C(50) C 0.0829(3) 0.1432(3) 0.0534(3) 0.0346(11) Uani 1.0 4 d .
C(51) C 0.0602(3) 0.2117(3) 0.0507(3) 0.0369(12) Uani 1.0 4 d .
C(52) C 0.7860(2) 0.16495(18) 0.2976(2) 0.0184(8) Uani 1.0 4 d .
C(53) C 0.7748(3) 0.17840(19) 0.3744(3) 0.0210(9) Uani 1.0 4 d .
C(54) C 0.7430(2) 0.24610(18) 0.3764(2) 0.0185(8) Uani 1.0 4 d .
C(55) C 0.7395(2) 0.27664(18) 0.2997(2) 0.0197(9) Uani 1.0 4 d .
C(56) C 0.7629(2) 0.22616(18) 0.2500(2) 0.0192(9) Uani 1.0 4 d .
C(57) C 0.8172(3) 0.10225(19) 0.2666(3) 0.0256(10) Uani 1.0 4 d .
C(58) C 0.7928(3) 0.1315(2) 0.4448(3) 0.0270(10) Uani 1.0 4 d .
C(59) C 0.7325(3) 0.28118(19) 0.4497(2) 0.0243(10) Uani 1.0 4 d .
C(60) C 0.7254(3) 0.34953(17) 0.2789(3) 0.0221(9) Uani 1.0 4 d .
C(61) C 0.7758(3) 0.2352(2) 0.1681(3) 0.0268(10) Uani 1.0 4 d .
H(1) H 0.3171 0.2534 0.3560 0.0256 Uiso 1.0 4 calc R
H(2) H 0.2621 0.2994 0.3955 0.0254 Uiso 1.0 4 calc R
H(3) H 0.1749 0.2137 0.4089 0.0260 Uiso 1.0 4 calc R
H(4) H 0.2650 0.1804 0.4318 0.0258 Uiso 1.0 4 calc R
H(5) H 0.2641 0.0391 0.4330 0.0240 Uiso 1.0 4 calc R
H(6) H 0.3795 -0.0352 0.4520 0.0281 Uiso 1.0 4 calc R
H(7) H 0.4609 -0.0406 0.3572 0.0266 Uiso 1.0 4 calc R
H(8) H 0.4229 0.0254 0.2423 0.0266 Uiso 1.0 4 calc R
H(9) H 0.4262 0.1315 0.1751 0.0210 Uiso 1.0 4 calc R
H(10) H 0.3760 0.1913 0.1273 0.0209 Uiso 1.0 4 calc R
H(11) H 0.4251 0.1852 0.2931 0.0197 Uiso 1.0 4 calc R
H(12) H 0.3766 0.2453 0.2447 0.0195 Uiso 1.0 4 calc R
H(13) H 0.1550 0.3514 0.1131 0.0327 Uiso 1.0 4 calc R
H(14) H 0.2060 0.4487 0.0617 0.0390 Uiso 1.0 4 calc R
H(15) H 0.3159 0.5119 0.1447 0.0439 Uiso 1.0 4 calc R
H(16) H 0.3769 0.4792 0.2759 0.0426 Uiso 1.0 4 calc R
H(17) H 0.3285 0.3814 0.3259 0.0307 Uiso 1.0 4 calc R
H(18) H 0.1618 0.4167 0.3223 0.0311 Uiso 1.0 4 calc R
H(19) H 0.0566 0.4658 0.3757 0.0371 Uiso 1.0 4 calc R
H(20) H -0.0662 0.4044 0.3812 0.0360 Uiso 1.0 4 calc R
H(21) H -0.0814 0.2939 0.3356 0.0387 Uiso 1.0 4 calc R
H(22) H 0.0220 0.2452 0.2802 0.0296 Uiso 1.0 4 calc R
H(23) H 0.0744 0.1557 0.4175 0.0458 Uiso 1.0 4 calc R
H(24) H -0.0229 0.0851 0.4591 0.0632 Uiso 1.0 4 calc R
H(25) H -0.0481 -0.0231 0.4081 0.0587 Uiso 1.0 4 calc R
H(26) H 0.0219 -0.0614 0.3161 0.0529 Uiso 1.0 4 calc R
H(27) H 0.1183 0.0079 0.2727 0.0447 Uiso 1.0 4 calc R
H(28) H 0.1943 0.0009 0.1416 0.0270 Uiso 1.0 4 calc R
H(29) H 0.1686 -0.0776 0.0379 0.0348 Uiso 1.0 4 calc R
H(30) H 0.2346 -0.0642 -0.0673 0.0336 Uiso 1.0 4 calc R
H(31) H 0.3220 0.0291 -0.0686 0.0354 Uiso 1.0 4 calc R
H(32) H 0.3452 0.1082 0.0336 0.0267 Uiso 1.0 4 calc R
H(33) H 0.3854 0.3398 0.1614 0.0220 Uiso 1.0 4 calc R
H(34) H 0.3609 0.3955 0.0380 0.0225 Uiso 1.0 4 calc R
H(35) H 0.4617 0.3887 -0.0372 0.0219 Uiso 1.0 4 calc R
H(36) H 0.5866 0.3262 0.0089 0.0236 Uiso 1.0 4 calc R
H(37) H 0.6106 0.2684 0.1303 0.0197 Uiso 1.0 4 calc R
H(38) H 0.5393 0.4018 0.2701 0.0254 Uiso 1.0 4 calc R
H(39) H 0.5460 0.4760 0.3764 0.0314 Uiso 1.0 4 calc R
H(40) H 0.5216 0.4363 0.4964 0.0294 Uiso 1.0 4 calc R
H(41) H 0.4967 0.3220 0.5111 0.0264 Uiso 1.0 4 calc R
H(42) H 0.4971 0.2473 0.4079 0.0223 Uiso 1.0 4 calc R
H(43) H -0.0076 0.2652 0.1209 0.0330 Uiso 1.0 4 calc R
H(44) H -0.0185 0.1546 0.1897 0.0374 Uiso 1.0 4 calc R
H(45) H 0.0556 0.0649 0.1258 0.0399 Uiso 1.0 4 calc R
H(46) H 0.1149 0.1221 0.0211 0.0391 Uiso 1.0 4 calc R
H(47) H 0.0723 0.2442 0.0150 0.0427 Uiso 1.0 4 calc R
H(48) H 0.2160 0.2370 0.1440 0.0752 Uiso 1.0 4 d .
H(49) H 0.8255 0.0680 0.3061 0.0314 Uiso 1.0 4 calc R
H(50) H 0.7756 0.0878 0.2201 0.0314 Uiso 1.0 4 calc R
H(51) H 0.8700 0.1110 0.2537 0.0316 Uiso 1.0 4 calc R
H(52) H 0.7920 0.0863 0.4268 0.0321 Uiso 1.0 4 calc R
H(53) H 0.8477 0.1414 0.4790 0.0321 Uiso 1.0 4 calc R
H(54) H 0.7501 0.1372 0.4733 0.0322 Uiso 1.0 4 calc R
H(55) H 0.6991 0.3207 0.4345 0.0295 Uiso 1.0 4 calc R
H(56) H 0.7045 0.2524 0.4789 0.0293 Uiso 1.0 4 calc R
H(57) H 0.7876 0.2931 0.4822 0.0293 Uiso 1.0 4 calc R
H(58) H 0.7793 0.3707 0.2829 0.0268 Uiso 1.0 4 calc R
H(59) H 0.6974 0.3707 0.3144 0.0267 Uiso 1.0 4 calc R
H(60) H 0.6907 0.3534 0.2257 0.0267 Uiso 1.0 4 calc R
H(61) H 0.8313 0.2197 0.1670 0.0327 Uiso 1.0 4 calc R
H(62) H 0.7703 0.2814 0.1536 0.0328 Uiso 1.0 4 calc R
H(63) H 0.7333 0.2099 0.1315 0.0328 Uiso 1.0 4 calc R

loop_
_atom_site_aniso_label
_atom_site_aniso_U_11
_atom_site_aniso_U_22
_atom_site_aniso_U_33
_atom_site_aniso_U_12
_atom_site_aniso_U_13
_atom_site_aniso_U_23
Ir(1) 0.01340(8) 0.01251(8) 0.01333(8) 0.00114(4) 0.00426(5) 0.00039(4)
Mo(1) 0.01318(14) 0.01492(14) 0.01523(15) -0.00035(10) 0.00314(11) -0.00069(10)
Cl(1) 0.0234(4) 0.0177(4) 0.0231(4) 0.0016(3) 0.0099(4) 0.0039(3)
Cl(2) 0.0237(4) 0.0187(4) 0.0182(4) 0.0021(3) 0.0051(3) -0.0039(3)
P(1) 0.0136(4) 0.0160(4) 0.0206(5) 0.0006(3) 0.0046(4) -0.0019(4)
P(2) 0.0159(4) 0.0183(4) 0.0161(4) -0.0006(4) 0.0053(4) -0.0011(3)
P(3) 0.0159(4) 0.0120(4) 0.0167(4) -0.0020(3) 0.0055(3) -0.0006(3)
P(4) 0.0132(4) 0.0119(4) 0.0144(4) -0.0003(3) 0.0045(3) -0.0001(3)
C(1) 0.0158(16) 0.0222(18) 0.0257(18) 0.0007(13) 0.0046(14) -0.0064(14)
C(2) 0.0253(19) 0.0257(19) 0.0138(16) 0.0052(14) 0.0014(14) -0.0031(13)
C(3) 0.0175(16) 0.0127(15) 0.0160(15) -0.0031(12) 0.0042(13) -0.0022(12)
C(4) 0.0257(18) 0.0184(17) 0.0158(16) -0.0039(14) 0.0048(14) -0.0028(13)
C(5) 0.037(2) 0.0143(16) 0.0189(17) 0.0003(15) 0.0033(15) 0.0006(13)
C(6) 0.0253(19) 0.0150(16) 0.0262(18) 0.0079(14) 0.0034(15) -0.0028(14)
C(7) 0.0277(19) 0.0170(17) 0.0219(17) 0.0021(14) 0.0070(15) -0.0035(14)
C(8) 0.0184(16) 0.0136(15) 0.0170(15) -0.0007(12) 0.0024(13) -0.0024(12)
C(9) 0.0161(16) 0.0161(16) 0.0198(16) -0.0027(13) 0.0061(13) -0.0012(13)
C(10) 0.0153(15) 0.0144(15) 0.0194(16) -0.0027(13) 0.0027(13) 0.0006(13)
C(11) 0.0184(17) 0.0153(16) 0.0319(19) 0.0007(13) 0.0120(15) -0.0040(14)
C(12) 0.0236(19) 0.0226(19) 0.036(2) 0.0005(15) 0.0113(16) -0.0000(16)
C(13) 0.031(3) 0.0228(19) 0.044(3) 0.0059(16) 0.0191(19) 0.0052(17)
C(14) 0.025(2) 0.0170(18) 0.068(3) -0.0011(15) 0.022(2) 0.0013(19)
C(15) 0.024(2) 0.0154(18) 0.067(3) -0.0016(15) 0.021(2) -0.0108(18)
C(16) 0.0199(18) 0.0178(17) 0.039(3) 0.0010(14) 0.0111(16) -0.0082(15)
C(17) 0.0180(17) 0.0207(17) 0.0177(16) 0.0033(14) 0.0048(13) 0.0010(14)
C(18) 0.0212(18) 0.0272(19) 0.0292(19) 0.0019(15) 0.0088(15) -0.0032(15)
C(19) 0.035(3) 0.031(3) 0.027(2) 0.0131(17) 0.0095(17) -0.0057(16)
C(20) 0.0202(19) 0.046(3) 0.0240(19) 0.0104(17) 0.0048(15) -0.0037(17)
C(21) 0.0165(19) 0.047(3) 0.033(3) 0.0022(17) 0.0072(17) -0.0035(19)
C(22) 0.0186(18) 0.031(2) 0.0249(19) 0.0028(15) 0.0065(15) 0.0000(16)
C(23) 0.0193(18) 0.037(3) 0.0173(17) -0.0040(15) 0.0042(14) 0.0053(15)
C(24) 0.024(2) 0.059(3) 0.031(3) 0.005(2) 0.0141(17) 0.013(2)
C(25) 0.027(3) 0.092(5) 0.039(3) 0.007(3) 0.019(2) 0.019(3)
C(26) 0.026(3) 0.081(4) 0.040(3) -0.017(3) 0.003(2) 0.029(3)
C(27) 0.041(3) 0.058(4) 0.034(3) -0.026(3) 0.001(2) 0.010(3)
C(28) 0.041(3) 0.044(3) 0.028(2) -0.022(2) 0.0111(18) -0.0005(18)
C(29) 0.0198(17) 0.0146(15) 0.0185(16) 0.0024(13) 0.0041(13) -0.0000(12)
C(30) 0.0267(19) 0.0172(17) 0.0236(18) -0.0036(14) 0.0110(15) -0.0036(14)
C(31) 0.038(3) 0.0170(18) 0.031(2) -0.0054(16) 0.0087(18) -0.0064(15)
C(32) 0.044(3) 0.0222(19) 0.0178(17) 0.0020(17) 0.0063(17) -0.0068(14)
C(33) 0.039(3) 0.028(2) 0.0213(18) 0.0018(17) 0.0131(17) 0.0000(15)
C(34) 0.0284(19) 0.0193(17) 0.0195(17) -0.0030(14) 0.0082(15) 0.0017(13)
C(35) 0.0141(16) 0.0143(15) 0.0142(15) -0.0017(12) 0.0030(13) -0.0013(12)
C(36) 0.0168(16) 0.0173(16) 0.0208(17) 0.0026(13) 0.0068(13) -0.0005(13)
C(37) 0.0170(16) 0.0196(17) 0.0196(16) 0.0036(13) 0.0035(13) 0.0013(13)
C(38) 0.0250(18) 0.0157(16) 0.0142(15) 0.0000(13) 0.0016(13) 0.0014(12)
C(39) 0.0244(18) 0.0152(16) 0.0197(17) -0.0016(14) 0.0081(14) -0.0035(13)
C(40) 0.0151(16) 0.0152(15) 0.0192(17) 0.0002(13) 0.0034(13) 0.0002(13)
C(41) 0.0116(15) 0.0161(15) 0.0147(16) 0.0017(12) 0.0032(12) -0.0014(12)
C(42) 0.0281(19) 0.0150(16) 0.0205(17) -0.0012(14) 0.0076(15) 0.0019(13)
C(43) 0.035(3) 0.0167(17) 0.0264(19) -0.0004(15) 0.0065(16) -0.0000(14)
C(44) 0.034(2) 0.0164(17) 0.0234(18) 0.0024(15) 0.0097(16) -0.0032(14)
C(45) 0.0296(19) 0.0213(18) 0.0153(16) 0.0031(15) 0.0070(14) 0.0021(13)
C(46) 0.0208(17) 0.0148(15) 0.0207(17) 0.0003(13) 0.0079(14) 0.0018(13)
C(47) 0.0227(19) 0.035(3) 0.0253(19) 0.0141(17) -0.0031(15) 0.0005(16)
C(48) 0.0141(18) 0.039(3) 0.041(3) -0.0099(16) 0.0051(16) -0.0008(19)
C(49) 0.026(2) 0.027(2) 0.047(3) -0.0058(17) -0.0065(19) -0.0132(19)
C(50) 0.031(3) 0.046(3) 0.0201(19) 0.0052(19) -0.0048(16) -0.0118(18)
C(51) 0.030(3) 0.050(3) 0.026(2) 0.009(2) -0.0006(18) 0.006(2)
C(52) 0.0126(15) 0.0205(17) 0.0216(17) 0.0026(13) 0.0034(13) 0.0014(14)
C(53) 0.0157(17) 0.0232(17) 0.0238(18) -0.0023(14) 0.0045(14) 0.0003(14)
C(54) 0.0152(16) 0.0222(17) 0.0173(16) -0.0005(13) 0.0029(13) -0.0030(13)
C(55) 0.0130(15) 0.0228(18) 0.0230(17) -0.0052(13) 0.0039(13) -0.0003(14)
C(56) 0.0132(15) 0.0226(17) 0.0234(17) -0.0017(13) 0.0077(13) 0.0029(14)
C(57) 0.0236(19) 0.0259(19) 0.0290(19) 0.0053(15) 0.0096(16) 0.0036(15)
C(58) 0.027(2) 0.029(2) 0.0246(19) 0.0050(16) 0.0047(16) 0.0032(15)
C(59) 0.029(2) 0.0265(19) 0.0180(17) -0.0035(16) 0.0069(15) -0.0022(14)
C(60) 0.0204(18) 0.0175(17) 0.0286(19) -0.0030(14) 0.0070(15) 0.0001(14)
C(61) 0.0238(19) 0.030(2) 0.0274(19) 0.0033(16) 0.0088(16) 0.0031(16)

loop_
_atom_type_symbol
_atom_type_description
_atom_type_scat_dispersion_real
_atom_type_scat_dispersion_imag
_atom_type_scat_source
C C 0.0033 0.0016
;
International Tables for Crystallography
(1992, Vol. C, Tables 4.2.6.8 and 6.1.1.4)
;
H H 0.0000 0.0000
;
International Tables for Crystallography
(1992, Vol. C, Table 6.1.1.4)
;
P P 0.1023 0.0942
;
International Tables for Crystallography
(1992, Vol. C, Tables 4.2.6.8 and 6.1.1.4)
;
Cl Cl 0.1484 0.1585
;
International Tables for Crystallography
(1992, Vol. C, Tables 4.2.6.8 and 6.1.1.4)
;
Mo Mo -1.6832 0.6857
;
International Tables for Crystallography
(1992, Vol. C, Tables 4.2.6.8 and 6.1.1.4)
;
Ir Ir -1.4442 7.9887
;
International Tables for Crystallography
(1992, Vol. C, Tables 4.2.6.8 and 6.1.1.4)
;

loop_
_geom_angle_atom_site_label_1
_geom_angle_atom_site_label_2
_geom_angle_atom_site_label_3
_geom_angle
_geom_angle_publ_flag
Cl(1) Ir(1) Cl(2) 88.21(3) yes
Cl(1) Ir(1) P(4) 86.74(3) yes
Cl(1) Ir(1) C(52) 112.49(10) yes
Cl(1) Ir(1) C(53) 91.27(11) yes
Cl(1) Ir(1) C(54) 104.49(10) yes
Cl(1) Ir(1) C(55) 142.73(10) yes
Cl(1) Ir(1) C(56) 151.05(9) yes
Cl(2) Ir(1) P(4) 90.45(3) yes
Cl(2) Ir(1) C(52) 93.48(9) yes
Cl(2) Ir(1) C(53) 124.07(11) yes
Cl(2) Ir(1) C(54) 156.82(11) yes
Cl(2) Ir(1) C(55) 128.29(11) yes
Cl(2) Ir(1) C(56) 94.84(10) yes
P(4) Ir(1) C(52) 160.46(10) yes
P(4) Ir(1) C(53) 145.37(11) yes
P(4) Ir(1) C(54) 109.28(10) yes
P(4) Ir(1) C(55) 98.75(10) yes
P(4) Ir(1) C(56) 121.95(10) yes
C(52) Ir(1) C(53) 36.86(14) yes
C(52) Ir(1) C(54) 63.88(13) yes
C(52) Ir(1) C(55) 64.06(13) yes
C(52) Ir(1) C(56) 38.65(13) yes
C(53) Ir(1) C(54) 38.24(14) yes
C(53) Ir(1) C(55) 63.63(13) yes
C(53) Ir(1) C(56) 63.28(14) yes
C(54) Ir(1) C(55) 38.89(14) yes
C(54) Ir(1) C(56) 64.70(14) yes
C(55) Ir(1) C(56) 38.33(14) yes
P(1) Mo(1) P(2) 77.27(3) yes
P(1) Mo(1) P(3) 109.17(3) yes
P(1) Mo(1) C(47) 95.31(11) yes
P(1) Mo(1) C(48) 111.54(12) yes
P(1) Mo(1) C(49) 147.43(13) yes
P(1) Mo(1) C(50) 147.30(12) yes
P(1) Mo(1) C(51) 112.37(13) yes
P(2) Mo(1) P(3) 78.78(4) yes
P(2) Mo(1) C(47) 122.57(11) yes
P(2) Mo(1) C(48) 94.92(12) yes
P(2) Mo(1) C(49) 99.27(12) yes
P(2) Mo(1) C(50) 131.99(12) yes
P(2) Mo(1) C(51) 153.24(13) yes
P(3) Mo(1) C(47) 151.21(11) yes
P(3) Mo(1) C(48) 136.20(12) yes
P(3) Mo(1) C(49) 101.69(12) yes
P(3) Mo(1) C(50) 93.06(12) yes
P(3) Mo(1) C(51) 118.14(13) yes
C(47) Mo(1) C(48) 34.90(16) yes
C(47) Mo(1) C(49) 58.83(15) yes
C(47) Mo(1) C(50) 58.54(16) yes
C(47) Mo(1) C(51) 34.91(17) yes
C(48) Mo(1) C(49) 35.95(17) yes
C(48) Mo(1) C(50) 59.26(17) yes
C(48) Mo(1) C(51) 58.39(17) yes
C(49) Mo(1) C(50) 35.70(17) yes
C(49) Mo(1) C(51) 58.69(17) yes
C(50) Mo(1) C(51) 34.99(17) yes
Mo(1) P(1) C(1) 112.74(12) yes
Mo(1) P(1) C(11) 119.88(13) yes
Mo(1) P(1) C(17) 119.47(11) yes
C(1) P(1) C(11) 105.52(16) yes
C(1) P(1) C(17) 97.28(17) yes
C(11) P(1) C(17) 98.66(17) yes
Mo(1) P(2) C(2) 115.27(12) yes
Mo(1) P(2) C(3) 114.47(12) yes
Mo(1) P(2) C(23) 121.33(11) yes
C(2) P(2) C(3) 102.79(16) yes
C(2) P(2) C(23) 101.81(18) yes
C(3) P(2) C(23) 98.29(17) yes
Mo(1) P(3) C(8) 113.93(13) yes
Mo(1) P(3) C(9) 124.22(12) yes
Mo(1) P(3) C(29) 115.03(11) yes
C(8) P(3) C(9) 99.95(15) yes
C(8) P(3) C(29) 100.58(15) yes
C(9) P(3) C(29) 99.52(17) yes
Ir(1) P(4) C(10) 120.16(11) yes
Ir(1) P(4) C(35) 114.78(13) yes
Ir(1) P(4) C(41) 111.73(11) yes
C(10) P(4) C(35) 102.80(15) yes
C(10) P(4) C(41) 99.50(17) yes
C(35) P(4) C(41) 105.97(16) yes
P(1) C(1) C(2) 106.4(3) yes
P(2) C(2) C(1) 109.9(3) yes
P(2) C(3) C(4) 124.2(3) yes
P(2) C(3) C(8) 116.0(3) yes
C(4) C(3) C(8) 119.8(3) yes
C(3) C(4) C(5) 120.4(4) yes
C(4) C(5) C(6) 119.8(4) yes
C(5) C(6) C(7) 120.0(4) yes
C(6) C(7) C(8) 120.5(4) yes
P(3) C(8) C(3) 115.8(3) yes
P(3) C(8) C(7) 124.7(3) yes
C(3) C(8) C(7) 119.5(3) yes
P(3) C(9) C(10) 111.2(3) yes
P(4) C(10) C(9) 116.9(3) yes
P(1) C(11) C(12) 116.7(3) yes
P(1) C(11) C(16) 124.5(3) yes
C(12) C(11) C(16) 118.7(4) yes
C(11) C(12) C(13) 120.7(4) yes
C(12) C(13) C(14) 118.9(4) yes
C(13) C(14) C(15) 121.1(4) yes
C(14) C(15) C(16) 119.5(4) yes
C(11) C(16) C(15) 121.1(4) yes
P(1) C(17) C(18) 122.1(3) yes
P(1) C(17) C(22) 119.8(3) yes
C(18) C(17) C(22) 117.9(4) yes
C(17) C(18) C(19) 120.8(4) yes
C(18) C(19) C(20) 120.2(4) yes
C(19) C(20) C(21) 119.5(5) yes
C(20) C(21) C(22) 120.6(4) yes
C(17) C(22) C(21) 120.9(4) yes
P(2) C(23) C(24) 124.2(4) yes
P(2) C(23) C(28) 117.4(4) yes
C(24) C(23) C(28) 118.4(5) yes
C(23) C(24) C(25) 120.4(5) yes
C(24) C(25) C(26) 120.2(5) yes
C(25) C(26) C(27) 120.0(6) yes
C(26) C(27) C(28) 121.1(5) yes
C(23) C(28) C(27) 120.0(5) yes
P(3) C(29) C(30) 118.6(3) yes
P(3) C(29) C(34) 123.6(3) yes
C(30) C(29) C(34) 117.6(4) yes
C(29) C(30) C(31) 121.8(4) yes
C(30) C(31) C(32) 119.6(4) yes
C(31) C(32) C(33) 119.3(4) yes
C(32) C(33) C(34) 120.7(4) yes
C(29) C(34) C(33) 121.0(4) yes
P(4) C(35) C(36) 120.9(3) yes
P(4) C(35) C(40) 119.9(3) yes
C(36) C(35) C(40) 119.2(4) yes
C(35) C(36) C(37) 119.5(4) yes
C(36) C(37) C(38) 120.4(3) yes
C(37) C(38) C(39) 120.3(4) yes
C(38) C(39) C(40) 119.8(4) yes
C(35) C(40) C(39) 120.8(4) yes
P(4) C(41) C(42) 123.8(3) yes
P(4) C(41) C(46) 117.8(3) yes
C(42) C(41) C(46) 118.4(4) yes
C(41) C(42) C(43) 120.4(4) yes
C(42) C(43) C(44) 120.2(4) yes
C(43) C(44) C(45) 119.7(4) yes
C(44) C(45) C(46) 120.1(4) yes
C(41) C(46) C(45) 121.2(4) yes
Mo(1) C(47) C(48) 70.8(3) yes
Mo(1) C(47) C(51) 72.5(3) yes
C(48) C(47) C(51) 108.0(4) yes
Mo(1) C(48) C(47) 74.3(3) yes
Mo(1) C(48) C(49) 71.1(3) yes
C(47) C(48) C(49) 108.0(4) yes
Mo(1) C(49) C(48) 73.0(3) yes
Mo(1) C(49) C(50) 72.6(3) yes
C(48) C(49) C(50) 107.6(4) yes
Mo(1) C(50) C(49) 71.7(3) yes
Mo(1) C(50) C(51) 74.7(3) yes
C(49) C(50) C(51) 108.4(5) yes
Mo(1) C(51) C(47) 72.6(3) yes
Mo(1) C(51) C(50) 70.3(3) yes
C(47) C(51) C(50) 108.0(5) yes
Ir(1) C(52) C(53) 71.5(2) yes
Ir(1) C(52) C(56) 68.67(19) yes
Ir(1) C(52) C(57) 126.0(3) yes
C(53) C(52) C(56) 107.3(4) yes
C(53) C(52) C(57) 129.2(4) yes
C(56) C(52) C(57) 123.4(4) yes
Ir(1) C(53) C(52) 71.64(19) yes
Ir(1) C(53) C(54) 68.35(18) yes
Ir(1) C(53) C(58) 126.4(3) yes
C(52) C(53) C(54) 109.3(4) yes
C(52) C(53) C(58) 127.0(4) yes
C(54) C(53) C(58) 123.7(4) yes
Ir(1) C(54) C(53) 73.41(19) yes
Ir(1) C(54) C(55) 71.26(18) yes
Ir(1) C(54) C(59) 129.5(3) yes
C(53) C(54) C(55) 107.4(4) yes
C(53) C(54) C(59) 125.0(4) yes
C(55) C(54) C(59) 126.7(4) yes
Ir(1) C(55) C(54) 69.9(2) yes
Ir(1) C(55) C(56) 70.7(2) yes
Ir(1) C(55) C(60) 130.8(3) yes
C(54) C(55) C(56) 107.6(3) yes
C(54) C(55) C(60) 126.5(4) yes
C(56) C(55) C(60) 125.4(4) yes
Ir(1) C(56) C(52) 72.7(2) yes
Ir(1) C(56) C(55) 71.0(2) yes
Ir(1) C(56) C(61) 129.2(3) yes
C(52) C(56) C(55) 108.1(4) yes
C(52) C(56) C(61) 123.9(4) yes
C(55) C(56) C(61) 127.4(4) yes
P(1) Mo(1) H(48) 68.80(3) no
P(2) Mo(1) H(48) 124.90(3) no
P(3) Mo(1) H(48) 73.37(3) no
C(47) Mo(1) H(48) 103.08(11) no
C(48) Mo(1) H(48) 137.24(12) no
C(49) Mo(1) H(48) 132.16(13) no
C(50) Mo(1) H(48) 96.47(12) no
C(51) Mo(1) H(48) 81.33(13) no
P(1) C(1) H(1) 110.299 no
P(1) C(1) H(2) 110.093 no
C(2) C(1) H(1) 110.057 no
C(2) C(1) H(2) 110.544 no
H(1) C(1) H(2) 109.460 no
P(2) C(2) H(3) 109.241 no
P(2) C(2) H(4) 109.507 no
C(1) C(2) H(3) 109.231 no
C(1) C(2) H(4) 109.507 no
H(3) C(2) H(4) 109.457 no
C(3) C(4) H(5) 119.671 no
C(5) C(4) H(5) 119.923 no
C(4) C(5) H(6) 120.012 no
C(6) C(5) H(6) 120.212 no
C(5) C(6) H(7) 119.790 no
C(7) C(6) H(7) 120.231 no
C(6) C(7) H(8) 119.812 no
C(8) C(7) H(8) 119.659 no
P(3) C(9) H(9) 109.043 no
P(3) C(9) H(10) 109.200 no
C(10) C(9) H(9) 108.881 no
C(10) C(9) H(10) 108.987 no
H(9) C(9) H(10) 109.465 no
P(4) C(10) H(11) 107.569 no
P(4) C(10) H(12) 107.708 no
C(9) C(10) H(11) 107.573 no
C(9) C(10) H(12) 107.481 no
H(11) C(10) H(12) 109.463 no
C(11) C(12) H(13) 119.686 no
C(13) C(12) H(13) 119.597 no
C(12) C(13) H(14) 121.070 no
C(14) C(13) H(14) 120.035 no
C(13) C(14) H(15) 119.530 no
C(15) C(14) H(15) 119.340 no
C(14) C(15) H(16) 120.158 no
C(16) C(15) H(16) 120.366 no
C(11) C(16) H(17) 119.379 no
C(15) C(16) H(17) 119.526 no
C(17) C(18) H(18) 119.319 no
C(19) C(18) H(18) 119.885 no
C(18) C(19) H(19) 119.575 no
C(20) C(19) H(19) 120.172 no
C(19) C(20) H(20) 120.431 no
C(21) C(20) H(20) 120.066 no
C(20) C(21) H(21) 120.034 no
C(22) C(21) H(21) 119.367 no
C(17) C(22) H(22) 119.409 no
C(21) C(22) H(22) 119.648 no
C(23) C(24) H(23) 119.356 no
C(25) C(24) H(23) 120.215 no
C(24) C(25) H(24) 119.893 no
C(26) C(25) H(24) 119.929 no
C(25) C(26) H(25) 120.057 no
C(27) C(26) H(25) 119.973 no
C(26) C(27) H(26) 119.908 no
C(28) C(27) H(26) 119.036 no
C(23) C(28) H(27) 119.584 no
C(27) C(28) H(27) 120.448 no
C(29) C(30) H(28) 118.919 no
C(31) C(30) H(28) 119.273 no
C(30) C(31) H(29) 120.313 no
C(32) C(31) H(29) 120.131 no
C(31) C(32) H(30) 120.456 no
C(33) C(32) H(30) 120.268 no
C(32) C(33) H(31) 119.504 no
C(34) C(33) H(31) 119.749 no
C(29) C(34) H(32) 119.478 no
C(33) C(34) H(32) 119.537 no
C(35) C(36) H(33) 120.322 no
C(37) C(36) H(33) 120.222 no
C(36) C(37) H(34) 120.087 no
C(38) C(37) H(34) 119.531 no
C(37) C(38) H(35) 119.962 no
C(39) C(38) H(35) 119.745 no
C(38) C(39) H(36) 120.162 no
C(40) C(39) H(36) 120.083 no
C(35) C(40) H(37) 119.385 no
C(39) C(40) H(37) 119.770 no
C(41) C(42) H(38) 119.520 no
C(43) C(42) H(38) 120.040 no
C(42) C(43) H(39) 119.850 no
C(44) C(43) H(39) 119.957 no
C(43) C(44) H(40) 120.315 no
C(45) C(44) H(40) 119.984 no
C(44) C(45) H(41) 119.949 no
C(46) C(45) H(41) 119.928 no
C(41) C(46) H(42) 119.367 no
C(45) C(46) H(42) 119.450 no
Mo(1) C(47) H(43) 122.005 no
C(48) C(47) H(43) 126.487 no
C(51) C(47) H(43) 125.539 no
Mo(1) C(48) H(44) 119.954 no
C(47) C(48) H(44) 125.843 no
C(49) C(48) H(44) 126.154 no
Mo(1) C(49) H(45) 120.091 no
C(48) C(49) H(45) 126.399 no
C(50) C(49) H(45) 126.030 no
Mo(1) C(50) H(46) 119.335 no
C(49) C(50) H(46) 125.884 no
C(51) C(50) H(46) 125.702 no
Mo(1) C(51) H(47) 123.853 no
C(47) C(51) H(47) 126.109 no
C(50) C(51) H(47) 125.844 no
C(52) C(57) H(49) 109.618 no
C(52) C(57) H(50) 109.141 no
C(52) C(57) H(51) 109.660 no
H(49) C(57) H(50) 109.470 no
H(49) C(57) H(51) 109.463 no
H(50) C(57) H(51) 109.475 no
C(53) C(58) H(52) 109.683 no
C(53) C(58) H(53) 109.283 no
C(53) C(58) H(54) 109.440 no
H(52) C(58) H(53) 109.471 no
H(52) C(58) H(54) 109.477 no
H(53) C(58) H(54) 109.473 no
C(54) C(59) H(55) 109.243 no
C(54) C(59) H(56) 110.149 no
C(54) C(59) H(57) 109.011 no
H(55) C(59) H(56) 109.476 no
H(55) C(59) H(57) 109.468 no
H(56) C(59) H(57) 109.479 no
C(55) C(60) H(58) 109.471 no
C(55) C(60) H(59) 109.934 no
C(55) C(60) H(60) 109.004 no
H(58) C(60) H(59) 109.469 no
H(58) C(60) H(60) 109.472 no
H(59) C(60) H(60) 109.476 no
C(56) C(61) H(61) 109.966 no
C(56) C(61) H(62) 109.951 no
C(56) C(61) H(63) 108.477 no
H(61) C(61) H(62) 109.473 no
H(61) C(61) H(63) 109.479 no
H(62) C(61) H(63) 109.477 no

loop_
_geom_bond_atom_site_label_1
_geom_bond_atom_site_label_2
_geom_bond_distance
_geom_bond_publ_flag
Ir(1) Cl(1) 2.3881(10) yes
Ir(1) Cl(2) 2.4105(9) yes
Ir(1) P(4) 2.3095(8) yes
Ir(1) C(52) 2.237(4) yes
Ir(1) C(53) 2.235(4) yes
Ir(1) C(54) 2.168(4) yes
Ir(1) C(55) 2.187(4) yes
Ir(1) C(56) 2.183(4) yes
Mo(1) P(1) 2.3825(9) yes
Mo(1) P(2) 2.3643(9) yes
Mo(1) P(3) 2.3767(9) yes
Mo(1) C(47) 2.368(4) yes
Mo(1) C(48) 2.322(4) yes
Mo(1) C(49) 2.298(4) yes
Mo(1) C(50) 2.309(4) yes
Mo(1) C(51) 2.366(4) yes
P(1) C(1) 1.860(4) yes
P(1) C(11) 1.834(4) yes
P(1) C(17) 1.859(4) yes
P(2) C(2) 1.868(4) yes
P(2) C(3) 1.839(4) yes
P(2) C(23) 1.851(5) yes
P(3) C(8) 1.850(4) yes
P(3) C(9) 1.850(4) yes
P(3) C(29) 1.844(4) yes
P(4) C(10) 1.843(4) yes
P(4) C(35) 1.817(4) yes
P(4) C(41) 1.819(4) yes
C(1) C(2) 1.521(6) yes
C(3) C(4) 1.399(5) yes
C(3) C(8) 1.396(6) yes
C(4) C(5) 1.381(6) yes
C(5) C(6) 1.403(6) yes
C(6) C(7) 1.380(5) yes
C(7) C(8) 1.398(5) yes
C(9) C(10) 1.517(5) yes
C(11) C(12) 1.402(6) yes
C(11) C(16) 1.395(5) yes
C(12) C(13) 1.404(6) yes
C(13) C(14) 1.394(6) yes
C(14) C(15) 1.382(7) yes
C(15) C(16) 1.393(6) yes
C(17) C(18) 1.401(6) yes
C(17) C(22) 1.395(6) yes
C(18) C(19) 1.399(7) yes
C(19) C(20) 1.388(7) yes
C(20) C(21) 1.374(7) yes
C(21) C(22) 1.400(7) yes
C(23) C(24) 1.391(7) yes
C(23) C(28) 1.394(7) yes
C(24) C(25) 1.400(8) yes
C(25) C(26) 1.372(9) yes
C(26) C(27) 1.358(8) yes
C(27) C(28) 1.397(8) yes
C(29) C(30) 1.393(5) yes
C(29) C(34) 1.395(6) yes
C(30) C(31) 1.390(6) yes
C(31) C(32) 1.393(7) yes
C(32) C(33) 1.384(6) yes
C(33) C(34) 1.386(6) yes
C(35) C(36) 1.404(5) yes
C(35) C(40) 1.388(6) yes
C(36) C(37) 1.395(5) yes
C(37) C(38) 1.390(6) yes
C(38) C(39) 1.375(5) yes
C(39) C(40) 1.394(5) yes
C(41) C(42) 1.400(5) yes
C(41) C(46) 1.399(6) yes
C(42) C(43) 1.392(6) yes
C(43) C(44) 1.396(6) yes
C(44) C(45) 1.384(6) yes
C(45) C(46) 1.384(5) yes
C(47) C(48) 1.407(7) yes
C(47) C(51) 1.420(7) yes
C(48) C(49) 1.426(7) yes
C(49) C(50) 1.412(7) yes
C(50) C(51) 1.407(7) yes
C(52) C(53) 1.414(6) yes
C(52) C(56) 1.463(5) yes
C(52) C(57) 1.495(6) yes
C(53) C(54) 1.443(6) yes
C(53) C(58) 1.503(6) yes
C(54) C(55) 1.450(6) yes
C(54) C(59) 1.497(6) yes
C(55) C(56) 1.434(6) yes
C(55) C(60) 1.496(5) yes
C(56) C(61) 1.497(6) yes
Mo(1) H(48) 1.6199(4) no
C(1) H(1) 0.950 no
C(1) H(2) 0.950 no
C(2) H(3) 0.950 no
C(2) H(4) 0.950 no
C(4) H(5) 0.950 no
C(5) H(6) 0.950 no
C(6) H(7) 0.950 no
C(7) H(8) 0.950 no
C(9) H(9) 0.950 no
C(9) H(10) 0.950 no
C(10) H(11) 0.950 no
C(10) H(12) 0.950 no
C(12) H(13) 0.950 no
C(13) H(14) 0.950 no
C(14) H(15) 0.950 no
C(15) H(16) 0.950 no
C(16) H(17) 0.950 no
C(18) H(18) 0.950 no
C(19) H(19) 0.950 no
C(20) H(20) 0.950 no
C(21) H(21) 0.950 no
C(22) H(22) 0.950 no
C(24) H(23) 0.950 no
C(25) H(24) 0.950 no
C(26) H(25) 0.950 no
C(27) H(26) 0.950 no
C(28) H(27) 0.950 no
C(30) H(28) 0.950 no
C(31) H(29) 0.950 no
C(32) H(30) 0.950 no
C(33) H(31) 0.950 no
C(34) H(32) 0.950 no
C(36) H(33) 0.950 no
C(37) H(34) 0.950 no
C(38) H(35) 0.950 no
C(39) H(36) 0.950 no
C(40) H(37) 0.950 no
C(42) H(38) 0.950 no
C(43) H(39) 0.950 no
C(44) H(40) 0.950 no
C(45) H(41) 0.950 no
C(46) H(42) 0.950 no
C(47) H(43) 0.950 no
C(48) H(44) 0.950 no
C(49) H(45) 0.950 no
C(50) H(46) 0.950 no
C(51) H(47) 0.950 no
C(57) H(49) 0.950 no
C(57) H(50) 0.950 no
C(57) H(51) 0.950 no
C(58) H(52) 0.950 no
C(58) H(53) 0.950 no
C(58) H(54) 0.950 no
C(59) H(55) 0.950 no
C(59) H(56) 0.950 no
C(59) H(57) 0.950 no
C(60) H(58) 0.950 no
C(60) H(59) 0.950 no
C(60) H(60) 0.950 no
C(61) H(61) 0.950 no
C(61) H(62) 0.950 no
C(61) H(63) 0.950 no
